data_1007059
loop_
_publ_author_name
'Laugt, M'
'Durif, A'

_publ_section_title 'Etude systematique des phosphates condenses'
_journal_coden_ASTM SESOLV
_journal_name_full
;
Seminaire de Chimie de l'Etat Solide 1971-72
;
_journal_page_first 157
_journal_page_last 175
_journal_volume 1972
_journal_year 1972
_chemical_formula_structural '(N H4) Cu (P O3)3'
_chemical_formula_sum 'Cu H4 N O9 P3'
_chemical_name_systematic 'Ammonium copper catena-phosphate'
_space_group_IT_number 14
_symmetry_cell_setting monoclinic
_symmetry_Int_Tables_number 14
_symmetry_space_group_name_Hall '-P 2ybc'
_symmetry_space_group_name_H-M 'P 1 21/c 1'
_cell_angle_alpha 90
_cell_angle_beta 97.16
_cell_angle_gamma 90
_cell_formula_units_Z 4
_cell_length_a 5.182
_cell_length_b 11.544
_cell_length_c 13.06
_cell_volume 775.2
_cod_original_formula_sum 'H4 Cu N O9 P3'
_cod_database_code 1007059

loop_
_symmetry_equiv_pos_as_xyz
x,y,z
-x,1/2+y,1/2-z
-x,-y,-z
x,1/2-y,1/2+z

loop_
_atom_site_label
_atom_site_type_symbol
_atom_site_symmetry_multiplicity
_atom_site_Wyckoff_symbol
_atom_site_fract_x
_atom_site_fract_y
_atom_site_fract_z
_atom_site_occupancy
_atom_site_attached_hydrogens
_atom_site_calc_flag
N1 N3- 4 e 0.041(60) 0.225(53) 0.240(25) 1. 4 d
Cu1 Cu2+ 2 c 0. 0.5 0. 1. 0 d
Cu2 Cu2+ 2 a 0. 0. 0. 1. 0 d
P1 P5+ 4 e 0.753(8) 0.26(1) 0.007(5) 1. 0 d
P2 P5+ 4 e 0.495(11) 0.411(10) 0.140(8) 1. 0 d
P3 P5+ 4 e 0.462(10) 0.420(6) 0.359(5) 1. 0 d
O1 O2- 4 e 0.577(28) 0.388(48) 0.256(17) 1. 0 d
O2 O2- 4 e 0.616(41) 0.290(53) 0.092(17) 1. 0 d
O3 O2- 4 e 0.485(41) 0.294(57) 0.417(17) 1. 0 d
O4 O2- 4 e 0.933(62) 0.160(52) 0.018(18) 1. 0 d
O5 O2- 4 e 0.869(42) 0.149(37) 0.430(21) 1. 0 d
O6 O2- 4 e 0.207(35) 0.419(53) 0.124(16) 1. 0 d
O7 O2- 4 e 0.179(42) 0.446(59) 0.259(19) 1. 0 d
O8 O2- 4 e 0.696(45) 0.50(7) 0.103(17) 1. 0 d
O9 O2- 4 e 0.688(42) 0.505(71) 0.405(17) 1. 0 d

loop_
_atom_type_symbol
_atom_type_oxidation_number
N3- -3.000
Cu2+ 2.000
P5+ 5.000
O2- -2.000
H1+ 1.000
